data_2004673
loop_
_publ_author_name
'Ferguson, G.'
'Gabe, E. J.'
'Spalding, T. R.'
'Kelleher, A.-M.'

_publ_section_title
;
 Bis[\m-bis(diphenylphosphino)hexane-<i>P</i>:<i>P</i>']digold(I)
 Hexafluoroantimonate Acetonitrile Solvate
;
_journal_issue 4
_journal_name_full 'Acta Crystallographica Section C'
_journal_page_first 768
_journal_page_last 770
_journal_paper_doi 10.1107/S0108270196000996
_journal_volume 52
_journal_year 1996
_chemical_formula_iupac '[Au2 (C30 H32 P2)2] [Sb F6]2 , 1.6C H3 C N'
_chemical_formula_moiety '(C60 H64 Au2 P4 2+), (Sb F6 1-)2, 1.6(C2 H3 N)'
_chemical_formula_structural '(((C6 H5)2 P (C H2)6 P (C6 H5)2 )2 Au2 2+), (Sb F6 1-)2, 1.6(C2 H3 N)'
_chemical_formula_sum 'C63.2 H68.8 Au2 F12 N1.6 P4 Sb2'
_chemical_formula_weight 1840.11
_chemical_name_systematic
;
Bis[\m-bis(diphenylphosphino)hexane-P,P']digold(I) hexafluoroantimonate
acetonitrile solvate
;
_space_group_IT_number 15
_symmetry_cell_setting monoclinic
_symmetry_space_group_name_Hall '-C 2yc'
_symmetry_space_group_name_H-M 'C 1 2/c 1'
_cell_angle_alpha 90.00
_cell_angle_beta 93.562(15)
_cell_angle_gamma 90.00
_cell_formula_units_Z 4
_cell_length_a 22.264(4)
_cell_length_b 14.249(4)
_cell_length_c 22.004(3)
_cell_measurement_reflns_used 48
_cell_measurement_temperature 294.0(10)
_cell_measurement_theta_max 20.40
_cell_measurement_theta_min 15.00
_cell_volume 6967(3)
_computing_cell_refinement 'DIFRAC (Gabe & White, 1993)'
_computing_data_collection 'DIFRAC with profile analysis (Gabe & White, 1993)'
_computing_data_reduction 'DATRD2 NRCVAX94 (Gabe, Le Page, Charland, Lee & White, 1989)'
_computing_molecular_graphics
;NRCVAX94; ORTEPII (Johnson, 1976) in PLATON (Spek, 1995a); PLUTON (Spek,
1995b)
;
_computing_publication_material 'NRCVAX94, SHELXL93 and WordPerfect macro PREPCIF'
_computing_structure_refinement 'NRCVAX94; SHELXL93 (Sheldrick, 1993)'
_computing_structure_solution 'SOLVER NRCVAX94'
_diffrn_ambient_temperature 294.0(10)
_diffrn_measurement_device 'Enraf-Nonius CAD-4'
_diffrn_measurement_method \q/2\q
_diffrn_radiation_monochromator graphite
_diffrn_radiation_source 'X-ray tube'
_diffrn_radiation_type 'Molybdenum K\a'
_diffrn_radiation_wavelength 0.7107
_diffrn_reflns_av_R_equivalents 0.005
_diffrn_reflns_av_sigmaI/netI 0.0613
_diffrn_reflns_limit_h_max 26
_diffrn_reflns_limit_h_min -26
_diffrn_reflns_limit_k_max 16
_diffrn_reflns_limit_k_min 0
_diffrn_reflns_limit_l_max 26
_diffrn_reflns_limit_l_min 0
_diffrn_reflns_number 6124
_diffrn_reflns_theta_max 24.93
_diffrn_reflns_theta_min 2.47
_diffrn_standards_decay_% '3.5% corrected for by appropriate scaling'
_diffrn_standards_interval_count 500
_diffrn_standards_number 3
_exptl_absorpt_coefficient_mu 5.127
_exptl_absorpt_correction_T_max 0.9978
_exptl_absorpt_correction_T_min 0.8167
_exptl_absorpt_correction_type '4 \y-scans at 10\% steps (North, Phillips & Mathews, 1968)'
_exptl_crystal_colour colourless
_exptl_crystal_density_diffrn 1.754
_exptl_crystal_density_meas ?
_exptl_crystal_description needle
_exptl_crystal_F_000 3549
_exptl_crystal_size_max 0.40
_exptl_crystal_size_mid 0.16
_exptl_crystal_size_min 0.16
_refine_diff_density_max 0.962
_refine_diff_density_min -0.667
_refine_ls_extinction_method none
_refine_ls_goodness_of_fit_all 0.985
_refine_ls_goodness_of_fit_obs 1.144
_refine_ls_hydrogen_treatment 'H atoms riding [SHELXL93 (Sheldrick, 1993) defaults, C-H 0.93--0.97\%A]'
_refine_ls_matrix_type full
_refine_ls_number_parameters 362
_refine_ls_number_reflns 6115
_refine_ls_number_restraints 0
_refine_ls_restrained_S_all 0.985
_refine_ls_restrained_S_obs 1.144
_refine_ls_R_factor_all 0.0798
_refine_ls_R_factor_obs 0.0372
_refine_ls_shift/esd_max 0.001
_refine_ls_shift/esd_mean 0.000
_refine_ls_structure_factor_coef Fsqd
_refine_ls_weighting_details 'w=1/[\s^2^(Fo^2^)+(0.0501P)^2^] where P=(Fo^2^+2Fc^2^)/3'
_refine_ls_weighting_scheme calc
_refine_ls_wR_factor_all 0.0982
_refine_ls_wR_factor_obs 0.0891
_reflns_number_observed 3860
_reflns_number_total 6115
_reflns_observed_criterion >2\s(I)
_cod_data_source_file ab1344.cif
_cod_data_source_block 9584dry
_cod_depositor_comments
;
The following automatic conversions were performed:

'_geom_bond_publ_flag' value 'YES' changed to 'yes' according to
/home/saulius/struct/CIF-dictionaries/cif_core.dic dictionary named
'cif_core.dic' version 2.4.1 from 2010-06-29 (14
times).

'_geom_bond_publ_flag' value 'NO' changed to 'no' according
to /home/saulius/struct/CIF-dictionaries/cif_core.dic dictionary
named 'cif_core.dic' version 2.4.1 from 2010-06-29 (32
times).

'_geom_angle_publ_flag' value 'YES' changed to 'yes'
according to /home/saulius/struct/CIF-dictionaries/cif_core.dic
dictionary named 'cif_core.dic' version 2.4.1 from 2010-06-29 (14
times).

'_geom_angle_publ_flag' value 'NO' changed to 'no' according
to /home/saulius/struct/CIF-dictionaries/cif_core.dic dictionary
named 'cif_core.dic' version 2.4.1 from 2010-06-29 (53
times).

'_geom_torsion_publ_flag' value 'NO' changed to 'no'
according to /home/saulius/struct/CIF-dictionaries/cif_core.dic
dictionary named 'cif_core.dic' version 2.4.1 from 2010-06-29 (32
times).

'_geom_torsion_publ_flag' value 'YES' changed to 'yes'
according to /home/saulius/struct/CIF-dictionaries/cif_core.dic
dictionary named 'cif_core.dic' version 2.4.1 from 2010-06-29 (9
times).

Automatic conversion script
Id: cif_fix_values 1715 2011-07-08 13:25:40Z adriana 

The following automatic conversions were performed:

'_exptl_crystal_density_meas' value 'not measured' was changed to '?'
- the value is perceived as not measured.

Automatic conversion script
Id: cif_fix_values 3008 2015-01-20 13:52:24Z robertas 

The following automatic conversions were performed:

'_refine_ls_weighting_scheme' value 'calc
w=1/[\s^2^(Fo^2^)+(0.0501P)^2^] where P=(Fo^2^+2Fc^2^)/3' was changed
to 'calc'. New tag '_refine_ls_weighting_details' was created. The
value of the new tag was set to 'w=1/[\s^2^(Fo^2^)+(0.0501P)^2^]
where P=(Fo^2^+2Fc^2^)/3'.

Automatic conversion script
Id: cif_fix_values 3143 2015-03-26 13:38:13Z robertas 
;
_cod_original_cell_volume 6967.(3)
_cod_original_sg_symbol_H-M 'C 2/c'
_cod_original_formula_sum 'C63.20 H68.80 Au2 F12 N1.60 P4 Sb2'
_cod_database_code 2004673

loop_
_symmetry_equiv_pos_as_xyz
'x, y, z'
'-x, y, -z+1/2'
'x+1/2, y+1/2, z'
'-x+1/2, y+1/2, -z+1/2'
'-x, -y, -z'
'x, -y, z-1/2'
'-x+1/2, -y+1/2, -z'
'x+1/2, -y+1/2, z-1/2'

loop_
_atom_site_aniso_label
_atom_site_aniso_U_11
_atom_site_aniso_U_22
_atom_site_aniso_U_33
_atom_site_aniso_U_12
_atom_site_aniso_U_13
_atom_site_aniso_U_23
Au1 0.0376(2) 0.0465(3) 0.0515(3) 0.000 -0.0008(2) 0.000
Au2 0.0458(3) 0.0413(3) 0.0355(2) 0.000 -0.0011(2) 0.000
P1 0.0359(10) 0.0418(11) 0.0488(12) 0.0025(9) 0.0008(9) -0.0007(9)
P2 0.0439(11) 0.0355(11) 0.0355(10) 0.0003(9) 0.0005(8) 0.0018(8)
C1 0.048(5) 0.049(5) 0.042(5) 0.004(4) -0.002(4) 0.002(4)
C2 0.057(5) 0.036(5) 0.061(5) 0.003(4) -0.002(4) 0.006(4)
C3 0.056(5) 0.035(5) 0.059(5) 0.003(4) -0.001(4) 0.005(4)
C4 0.053(5) 0.040(5) 0.057(5) 0.002(4) -0.003(4) 0.006(4)
C5 0.050(5) 0.040(5) 0.045(5) -0.004(4) 0.005(4) -0.001(4)
C6 0.042(4) 0.053(5) 0.029(4) 0.002(4) 0.004(3) -0.003(3)
C11 0.046(5) 0.049(5) 0.044(5) 0.013(4) 0.014(4) 0.009(4)
C12 0.079(7) 0.049(6) 0.076(7) -0.001(5) -0.005(5) -0.013(5)
C13 0.089(8) 0.052(6) 0.095(8) 0.010(6) 0.017(7) -0.014(6)
C14 0.085(8) 0.047(7) 0.117(10) 0.017(5) 0.022(7) 0.011(6)
C15 0.060(6) 0.073(7) 0.080(7) 0.017(5) -0.002(5) 0.023(6)
C16 0.065(6) 0.045(5) 0.063(6) 0.011(4) 0.002(4) 0.004(4)
C21 0.046(4) 0.037(4) 0.048(5) 0.005(4) 0.002(4) -0.004(4)
C22 0.051(5) 0.050(5) 0.052(5) -0.006(4) 0.010(4) 0.006(4)
C23 0.057(6) 0.070(6) 0.071(6) 0.011(5) 0.025(5) 0.007(5)
C24 0.083(7) 0.066(6) 0.045(5) 0.008(5) -0.004(5) -0.008(5)
C25 0.071(7) 0.069(7) 0.060(6) -0.011(5) -0.004(5) -0.009(5)
C26 0.047(5) 0.065(6) 0.060(6) -0.002(4) -0.004(4) -0.005(5)
C31 0.049(5) 0.043(5) 0.049(5) 0.015(4) 0.008(4) 0.010(4)
C32 0.078(7) 0.043(5) 0.077(7) -0.003(5) 0.022(5) 0.006(5)
C33 0.111(10) 0.037(6) 0.143(12) 0.001(6) 0.030(9) 0.026(7)
C34 0.104(10) 0.080(10) 0.140(13) 0.035(8) 0.059(9) 0.058(9)
C35 0.104(10) 0.103(10) 0.081(8) 0.027(8) 0.010(7) 0.052(8)
C36 0.086(7) 0.083(7) 0.066(7) 0.007(6) -0.010(6) 0.023(6)
C41 0.037(4) 0.043(4) 0.039(4) 0.002(3) 0.001(3) 0.007(3)
C42 0.058(5) 0.051(5) 0.058(5) 0.002(4) 0.009(4) -0.010(4)
C43 0.053(6) 0.088(7) 0.065(6) 0.004(5) 0.018(5) 0.003(6)
C44 0.047(5) 0.084(7) 0.096(8) -0.010(5) 0.014(6) 0.014(6)
C45 0.059(6) 0.065(6) 0.079(7) -0.015(5) -0.001(5) -0.003(5)
C46 0.052(5) 0.055(5) 0.044(5) -0.008(4) 0.008(4) -0.004(4)
Sb1 0.0471(3) 0.0707(4) 0.0444(3) -0.0083(3) -0.0006(2) 0.0044(3)
F1 0.067(3) 0.122(5) 0.066(4) -0.020(3) 0.009(3) 0.016(3)
F2 0.061(3) 0.145(6) 0.070(4) -0.004(4) -0.025(3) 0.011(4)
F3 0.081(5) 0.257(10) 0.093(5) -0.033(5) 0.035(4) 0.037(6)
F4 0.083(4) 0.134(5) 0.056(3) -0.022(4) -0.018(3) -0.002(3)
F5 0.193(9) 0.081(5) 0.150(7) 0.041(5) 0.006(6) -0.021(5)
F6 0.139(6) 0.062(3) 0.114(5) -0.003(4) -0.041(4) 0.004(4)

loop_
_atom_site_label
_atom_site_occupancy
_atom_site_fract_x
_atom_site_fract_y
_atom_site_fract_z
_atom_site_U_iso_or_equiv
_atom_site_thermal_displace_type
_atom_site_calc_flag
_atom_site_refinement_flags
_atom_site_type_symbol
Au1 1 .5000 .02521(3) .2500 .04533(14) Uani d S Au
Au2 1 .5000 .51024(3) .2500 .04101(13) Uani d S Au
P1 1 .59664(9) .03340(14) .29448(10) .0423(5) Uani d . P
P2 1 .45496(9) .49987(13) .15295(8) .0384(4) Uani d . P
C1 1 .6465(3) .1094(5) .2544(3) .047(2) Uani d . C
C2 1 .6249(4) .2093(5) .2413(4) .051(2) Uani d . C
C3 1 .5740(4) .2188(5) .1924(4) .050(2) Uani d . C
C4 1 .5601(4) .3182(5) .1727(4) .050(2) Uani d . C
C5 1 .5081(3) .3246(5) .1264(3) .045(2) Uani d . C
C6 1 .4933(3) .4237(5) .1025(3) .041(2) Uani d . C
C11 1 .6342(3) -.0785(6) .3002(3) .046(2) Uani d . C
C12 1 .6145(5) -0.1518(6) .2638(4) .068(3) Uani d . C
C13 1 .6456(5) -0.2364(7) .2666(5) .078(3) Uani d . C
C14 1 .6929(5) -0.2497(6) .3060(6) .082(3) Uani d . C
C15 1 .7137(4) -0.1776(7) .3425(5) .071(3) Uani d . C
C16 1 .6840(4) -.0910(6) .3407(4) .057(2) Uani d . C
C21 1 .5932(3) .0805(5) .3709(3) .044(2) Uani d . C
C22 1 .5409(4) .0617(6) .4019(4) .051(2) Uani d . C
C23 1 .5357(4) .0998(7) .4591(4) .065(3) Uani d . C
C24 1 .5795(5) .1550(7) .4866(4) .065(3) Uani d . C
C25 1 .6306(4) .1721(7) .4559(4) .067(3) Uani d . C
C26 1 .6378(4) .1353(6) .3985(4) .058(2) Uani d . C
C31 1 .4468(3) .6095(5) .1125(4) .047(2) Uani d . C
C32 1 .4717(4) .6904(6) .1369(5) .065(3) Uani d . C
C33 1 .4633(6) .7758(7) .1077(7) .096(4) Uani d . C
C34 1 .4289(6) .7800(10) .0526(7) .106(5) Uani d . C
C35 1 .4066(6) .7019(10) .0267(6) .096(4) Uani d . C
C36 1 .4136(4) .6146(8) .0565(4) .079(3) Uani d . C
C41 1 .3789(3) .4552(5) .1573(3) .040(2) Uani d . C
C42 1 .3483(4) .4756(6) .2084(4) .056(2) Uani d . C
C43 1 .2906(4) .4459(7) .2137(4) .068(3) Uani d . C
C44 1 .2633(4) .3884(7) .1701(5) .075(3) Uani d . C
C45 1 .2931(4) .3646(7) .1203(5) .068(3) Uani d . C
C46 1 .3516(3) .3984(6) .1127(4) .050(2) Uani d . C
Sb1 1 .15948(3) .10900(4) .09726(3) .0542(2) Uani d . Sb
F1 1 .1044(2) .0793(4) .1543(2) .085(2) Uani d . F
F2 1 .2199(2) .1141(5) .1598(2) .093(2) Uani d . F
F3 1 .2138(3) .1412(7) .0404(3) .143(3) Uani d . F
F4 1 .0989(2) .1043(5) .0355(2) .092(2) Uani d . F
F5 1 .1738(4) -.0164(5) .0852(4) .141(3) Uani d . F
F6 1 .1438(3) .2347(4) .1088(3) .107(2) Uani d . F
H1A 1 .6847 .1128 .2781 .056 Uiso calc R H
H1B 1 .6541 .0799 .2159 .056 Uiso calc R H
H2A 1 .6118 .2362 .2788 .062 Uiso calc R H
H2B 1 .6588 .2462 .2292 .062 Uiso calc R H
H3A 1 .5843 .1830 .1571 .060 Uiso calc R H
H3B 1 .5380 .1913 .2075 .060 Uiso calc R H
H4A 1 .5511 .3549 .2081 .060 Uiso calc R H
H4B 1 .5954 .3452 .1558 .060 Uiso calc R H
H5A 1 .4727 .2993 .1441 .054 Uiso calc R H
H5B 1 .5166 .2850 .0920 .054 Uiso calc R H
H6A 1 .4687 .4179 .0648 .050 Uiso calc R H
H6B 1 .5307 .4538 .0929 .050 Uiso calc R H
H12 1 .5805 -0.1449 .2374 .082 Uiso calc R H
H13 1 .6333 -0.2849 .2404 .094 Uiso calc R H
H14 1 .7117 -0.3080 .3086 .099 Uiso calc R H
H15 1 .7477 -0.1862 .3686 .086 Uiso calc R H
H16 1 .6974 -0.0424 .3663 .069 Uiso calc R H
H22 1 .5104 .0243 .3841 .061 Uiso calc R H
H23 1 .5013 .0875 .4795 .078 Uiso calc R H
H24 1 .5751 .1804 .5250 .078 Uiso calc R H
H25 1 .6610 .2093 .4742 .081 Uiso calc R H
H26 1 .6727 .1477 .3787 .069 Uiso calc R H
H32 1 .4945 .6878 .1737 .078 Uiso calc R H
H33 1 .4805 .8301 .1247 .115 Uiso calc R H
H34 1 .4216 .8376 .0337 .127 Uiso calc R H
H35 1 .3861 .7050 -0.0114 .115 Uiso calc R H
H36 1 .3964 .5608 .0390 .095 Uiso calc R H
H42 1 .3674 .5103 .2398 .067 Uiso calc R H
H43 1 .2697 .4647 .2469 .082 Uiso calc R H
H44 1 .2246 .3658 .1747 .090 Uiso calc R H
H45 1 .2747 .3255 .0909 .082 Uiso calc R H
H46 1 .3716 .3828 .0782 .060 Uiso calc R H

loop_
_atom_type_symbol
_atom_type_description
_atom_type_scat_dispersion_real
_atom_type_scat_dispersion_imag
_atom_type_scat_source
C C 0.0033 0.0016 'International Tables Vol C Tables 4.2.6.8 and 6.1.1.4'
H H 0.0000 0.0000 'International Tables Vol C Tables 4.2.6.8 and 6.1.1.4'
Au Au -2.0133 8.8022 'International Tables Vol C Tables 4.2.6.8 and 6.1.1.4'
F F 0.0171 0.0103 'International Tables Vol C Tables 4.2.6.8 and 6.1.1.4'
N N 0.0061 0.0033 'International Tables Vol C Tables 4.2.6.8 and 6.1.1.4'
P P 0.1023 0.0942 'International Tables Vol C Tables 4.2.6.8 and 6.1.1.4'
Sb Sb -0.5866 1.5461 'International Tables Vol C Tables 4.2.6.8 and 6.1.1.4'

loop_
_geom_angle_atom_site_label_1
_geom_angle_atom_site_label_2
_geom_angle_atom_site_label_3
_geom_angle_site_symmetry_3
_geom_angle
_geom_angle_publ_flag
P1 Au1 P1 2_655 174.20(10) yes
P2 Au2 P2 2_655 172.70(10) yes
Au1 P1 C1 . 113.9(3) yes
Au1 P1 C11 . 113.6(3) yes
Au1 P1 C21 . 108.6(3) yes
C1 P1 C11 . 105.5(3) yes
C1 P1 C21 . 106.9(4) yes
C11 P1 C21 . 108.0(3) yes
Au2 P2 C6 . 114.4(2) yes
Au2 P2 C31 . 115.3(3) yes
Au2 P2 C41 . 109.1(2) yes
C6 P2 C31 . 104.8(3) yes
C6 P2 C41 . 107.4(3) yes
C31 P2 C41 . 105.3(3) yes
P1 C1 C2 . 116.9(6) no
C1 C2 C3 . 115.4(7) no
C2 C3 C4 . 114.8(6) no
C3 C4 C5 . 113.0(6) no
C4 C5 C6 . 115.4(6) no
P2 C6 C5 . 116.3(5) no
P1 C11 C12 . 120.2(6) no
P1 C11 C16 . 120.4(7) no
C12 C11 C16 . 119.4(8) no
C11 C12 C13 . 119.6(9) no
C12 C13 C14 . 121.5(10) no
C13 C14 C15 . 120.0(9) no
C14 C15 C16 . 120.3(9) no
C11 C16 C15 . 119.1(9) no
P1 C21 C22 . 117.4(6) no
P1 C21 C26 . 123.2(6) no
C22 C21 C26 . 119.3(8) no
C21 C22 C23 . 118.9(8) no
C22 C23 C24 . 122.2(8) no
C23 C24 C25 . 118.2(9) no
C24 C25 C26 . 121.6(9) no
C21 C26 C25 . 119.7(9) no
P2 C31 C32 . 120.6(7) no
P2 C31 C36 . 120.8(7) no
C32 C31 C36 . 118.5(8) no
C31 C32 C33 . 121.2(10) no
C32 C33 C34 . 119.4(12) no
C33 C34 C35 . 120.4(12) no
C34 C35 C36 . 120.7(12) no
C31 C36 C35 . 119.6(11) no
P2 C41 C42 . 118.5(6) no
P2 C41 C46 . 122.5(6) no
C42 C41 C46 . 119.0(7) no
C41 C42 C43 . 121.2(9) no
C42 C43 C44 . 120.2(9) no
C43 C44 C45 . 119.6(9) no
C44 C45 C46 . 120.8(9) no
C41 C46 C45 . 118.9(8) no
F1 Sb1 F2 . 89.2(2) no
F1 Sb1 F3 . 178.8(3) no
F1 Sb1 F4 . 90.4(2) no
F1 Sb1 F5 . 90.2(3) no
F1 Sb1 F6 . 89.4(3) no
F2 Sb1 F3 . 91.0(3) no
F2 Sb1 F4 . 179.5(3) no
F2 Sb1 F5 . 91.2(4) no
F2 Sb1 F6 . 89.7(3) no
F3 Sb1 F4 . 89.4(3) no
F3 Sb1 F5 . 91.0(4) no
F3 Sb1 F6 . 89.4(4) no
F4 Sb1 F5 . 89.1(4) no
F4 Sb1 F6 . 90.1(3) no
F5 Sb1 F6 . 179.1(3) no

loop_
_geom_bond_atom_site_label_1
_geom_bond_atom_site_label_2
_geom_bond_site_symmetry_2
_geom_bond_distance
_geom_bond_publ_flag
Au1 P1 . 2.311(2) yes
Au1 P1 2_655 2.311(2) no
Au2 P2 . 2.307(2) yes
Au2 P2 2_655 2.307(2) no
Au1 Au2 . 6.911(2) yes
P1 C1 . 1.818(8) yes
P1 C11 . 1.802(8) yes
P1 C21 . 1.817(8) yes
P2 C6 . 1.804(7) yes
P2 C31 . 1.801(8) yes
P2 C41 . 1.818(7) yes
C1 C2 . 1.525(10) yes
C2 C3 . 1.519(10) yes
C3 C4 . 1.507(10) yes
C4 C5 . 1.497(10) yes
C5 C6 . 1.535(10) yes
C11 C12 . 1.372(11) no
C11 C16 . 1.390(11) no
C12 C13 . 1.391(12) no
C13 C14 . 1.336(14) no
C14 C15 . 1.367(13) no
C15 C16 . 1.401(12) no
C21 C22 . 1.411(10) no
C21 C26 . 1.375(11) no
C22 C23 . 1.382(11) no
C23 C24 . 1.365(12) no
C24 C25 . 1.379(13) no
C25 C26 . 1.386(12) no
C31 C32 . 1.374(11) no
C31 C36 . 1.399(11) no
C32 C33 . 1.383(13) no
C33 C34 . 1.39(2) no
C34 C35 . 1.33(2) no
C35 C36 . 1.410(13) no
C41 C42 . 1.381(10) no
C41 C46 . 1.383(10) no
C42 C43 . 1.364(12) no
C43 C44 . 1.375(13) no
C44 C45 . 1.360(13) no
C45 C46 . 1.408(11) no
Sb1 F1 . 1.857(5) no
Sb1 F2 . 1.865(5) no
Sb1 F3 . 1.851(6) no
Sb1 F4 . 1.856(5) no
Sb1 F5 . 1.837(7) no
Sb1 F6 . 1.845(6) no

loop_
_geom_torsion_atom_site_label_1
_geom_torsion_atom_site_label_2
_geom_torsion_atom_site_label_3
_geom_torsion_atom_site_label_4
_geom_torsion_site_symmetry_1
_geom_torsion
_geom_torsion_publ_flag
P1 Au1 P1 C11 2_655 -171.8(3) no
P1 Au1 P1 C21 2_655 68.1(3) no
P1 Au1 P1 C1 2_655 -50.9(3) yes
P2 Au2 P2 C31 2_655 -172.3(3) no
P2 Au2 P2 C6 2_655 -50.8(3) yes
P2 Au2 P2 C41 2_655 69.6(3) no
C11 P1 C1 C2 . 178.2(6) no
C21 P1 C1 C2 . -67.0(6) no
Au1 P1 C1 C2 . 52.9(6) yes
P1 C1 C2 C3 . -72.0(9) yes
C1 C2 C3 C4 . -170.4(7) yes
C2 C3 C4 C5 . -177.7(7) yes
C3 C4 C5 C6 . -177.6(6) yes
C4 C5 C6 P2 . -75.9(8) yes
C31 P2 C6 C5 . 178.4(6) no
C41 P2 C6 C5 . -70.0(6) no
Au2 P2 C6 C5 . 51.2(6) yes
C21 P1 C11 C12 . 140.8(7) no
C1 P1 C11 C12 . -105.2(7) no
Au1 P1 C11 C12 . 20.2(8) no
C21 P1 C11 C16 . -40.4(7) no
C1 P1 C11 C16 . 73.6(7) no
Au1 P1 C11 C16 . -160.9(6) no
C11 P1 C21 C26 . 88.9(7) no
C1 P1 C21 C26 . -24.2(8) no
Au1 P1 C21 C26 . -147.5(6) no
C11 P1 C21 C22 . -93.4(7) no
C1 P1 C21 C22 . 153.6(6) no
Au1 P1 C21 C22 . 30.2(7) no
C6 P2 C31 C32 . -120.4(7) no
C41 P2 C31 C32 . 126.5(7) no
Au2 P2 C31 C32 . 6.2(8) no
C6 P2 C31 C36 . 61.4(8) no
C41 P2 C31 C36 . -51.7(8) no
Au2 P2 C31 C36 . -172.0(6) no
C31 P2 C41 C42 . -93.6(7) no
C6 P2 C41 C42 . 155.1(6) no
Au2 P2 C41 C42 . 30.6(7) no
C31 P2 C41 C46 . 89.2(7) no
C6 P2 C41 C46 . -22.1(7) no
Au2 P2 C41 C46 . -146.6(6) no
